data_4348282
loop_
_publ_author_name
'Meng, Xing'
'Song, Shu-Yan'
'Song, Xue-Zhi'
'Zhu, Min'
'Zhao, Shu-Na'
'Wu, Lan-Lan'
'Zhang, Hong-Jie'

_publ_section_title
;
 A Eu/Tb-codoped coordination polymer luminescent thermometer
;
_journal_issue 10
_journal_name_full 'Inorg. Chem. Front.'
_journal_page_first 757
_journal_paper_doi 10.1039/C4QI00122B
_journal_volume 1
_journal_year 2014
_chemical_formula_moiety 'C40 H36 Cl Gd N6 O17'
_chemical_formula_sum 'C40 H36 Cl Gd N6 O17'
_chemical_formula_weight 1065.45
_space_group_IT_number 87
_space_group_name_Hall '-I 4'
_space_group_name_H-M_alt 'I 4/m'
_symmetry_cell_setting tetragonal
_symmetry_space_group_name_Hall '-I 4'
_symmetry_space_group_name_H-M 'I 4/m'
_atom_sites_solution_hydrogens geom
_atom_sites_solution_primary direct
_atom_sites_solution_secondary difmap
_audit_creation_method SHELXL-97
_cell_angle_alpha 90.000(5)
_cell_angle_beta 90.000(5)
_cell_angle_gamma 90.000(5)
_cell_formula_units_Z 4
_cell_length_a 15.164(5)
_cell_length_b 15.164(5)
_cell_length_c 23.519(5)
_cell_measurement_reflns_used 13260
_cell_measurement_temperature 293(2)
_cell_measurement_theta_max 24.58
_cell_measurement_theta_min 1.90
_cell_volume 5408(3)
_computing_cell_refinement 'SMART (Bruker, 1997)'
_computing_data_collection 'SMART (Bruker, 1997)'
_computing_data_reduction SAINT
_computing_molecular_graphics 'SHELXTL-PLUS (Sheldrick, 1990)'
_computing_publication_material SHELXL-97
_computing_structure_refinement 'SHELXL-97 (Sheldrick, 1997)'
_computing_structure_solution 'SHELXS-97(Sheldrick, 1997)'
_diffrn_ambient_temperature 293(2)
_diffrn_measured_fraction_theta_full 0.997
_diffrn_measured_fraction_theta_max 0.997
_diffrn_radiation_monochromator graphite
_diffrn_radiation_source 'fine-focus sealed tube'
_diffrn_radiation_type MoK\a
_diffrn_radiation_wavelength 0.71069
_diffrn_reflns_av_R_equivalents 0.0652
_diffrn_reflns_av_sigmaI/netI 0.0447
_diffrn_reflns_limit_h_max 17
_diffrn_reflns_limit_h_min -17
_diffrn_reflns_limit_k_max 16
_diffrn_reflns_limit_k_min -17
_diffrn_reflns_limit_l_max 27
_diffrn_reflns_limit_l_min -17
_diffrn_reflns_number 13260
_diffrn_reflns_theta_full 24.58
_diffrn_reflns_theta_max 24.58
_diffrn_reflns_theta_min 1.90
_exptl_absorpt_coefficient_mu 1.341
_exptl_absorpt_correction_T_max 0.816
_exptl_absorpt_correction_T_min 0.764
_exptl_absorpt_correction_type multi-scan
_exptl_absorpt_process_details 'SADABS(Sheldrick, 1996)'
_exptl_crystal_colour colorless
_exptl_crystal_density_diffrn 1.309
_exptl_crystal_density_method 'not measured'
_exptl_crystal_description block
_exptl_crystal_F_000 2140
_exptl_crystal_size_max 0.20
_exptl_crystal_size_mid 0.18
_exptl_crystal_size_min 0.15
_refine_diff_density_max 0.943
_refine_diff_density_min -1.536
_refine_diff_density_rms 0.153
_refine_ls_extinction_method none
_refine_ls_goodness_of_fit_ref 1.036
_refine_ls_hydrogen_treatment constr
_refine_ls_matrix_type full
_refine_ls_number_parameters 148
_refine_ls_number_reflns 2337
_refine_ls_number_restraints 18
_refine_ls_restrained_S_all 1.038
_refine_ls_R_factor_all 0.0964
_refine_ls_R_factor_gt 0.0644
_refine_ls_shift/su_max 0.003
_refine_ls_shift/su_mean 0.000
_refine_ls_structure_factor_coef Fsqd
_refine_ls_weighting_details 'calc w=1/[\s^2^(Fo^2^)+(0.1557P)^2^+8.8743P] where P=(Fo^2^+2Fc^2^)/3'
_refine_ls_weighting_scheme calc
_refine_ls_wR_factor_gt 0.2054
_refine_ls_wR_factor_ref 0.2375
_reflns_number_gt 1527
_reflns_number_total 2337
_reflns_threshold_expression >2\s(I)
_cod_data_source_file c4qi00122b2.cif
_cod_data_source_block Gd
_cod_database_code 4348282

loop_
_symmetry_equiv_pos_as_xyz
'x, y, z'
'-x, -y, z'
'-y, x, z'
'y, -x, z'
'x+1/2, y+1/2, z+1/2'
'-x+1/2, -y+1/2, z+1/2'
'-y+1/2, x+1/2, z+1/2'
'y+1/2, -x+1/2, z+1/2'
'-x, -y, -z'
'x, y, -z'
'y, -x, -z'
'-y, x, -z'
'-x+1/2, -y+1/2, -z+1/2'
'x+1/2, y+1/2, -z+1/2'
'y+1/2, -x+1/2, -z+1/2'
'-y+1/2, x+1/2, -z+1/2'

loop_
_atom_site_label
_atom_site_type_symbol
_atom_site_fract_x
_atom_site_fract_y
_atom_site_fract_z
_atom_site_U_iso_or_equiv
_atom_site_adp_type
_atom_site_occupancy
_atom_site_symmetry_multiplicity
_atom_site_calc_flag
_atom_site_refinement_flags
C1 C 0.7109(7) 0.0750(6) 0.2790(5) 0.074(2) Uani 1 1 d .
C2 C 0.7152(6) 0.1674(6) 0.3048(4) 0.061(2) Uani 1 1 d .
C3 C 0.7928(7) 0.1982(7) 0.3297(5) 0.086(3) Uani 1 1 d .
H3 H 0.8426 0.1626 0.3313 0.104 Uiso 1 1 calc R
C4 C 0.6438(5) 0.2228(6) 0.3033(3) 0.061(2) Uani 1 1 d .
H4 H 0.5909 0.2036 0.2876 0.073 Uiso 1 1 calc R
C5 C 0.7946(6) 0.2825(7) 0.3518(5) 0.081(3) Uani 1 1 d .
H5 H 0.8461 0.3035 0.3684 0.097 Uiso 1 1 calc R
C6 C 0.6506(6) 0.3070(6) 0.3250(4) 0.064(2) Uani 1 1 d .
H6 H 0.6030 0.3454 0.3221 0.077 Uiso 1 1 calc R
C7 C 0.7279(6) 0.4246(5) 0.3768(4) 0.065(2) Uani 1 1 d .
H7A H 0.6778 0.4590 0.3640 0.078 Uiso 1 1 calc R
H7B H 0.7811 0.4545 0.3645 0.078 Uiso 1 1 calc R
C8 C 0.7268(6) 0.4193(5) 0.4404(4) 0.059(2) Uani 1 1 d .
C9 C 0.8067(7) 0.4303(8) 0.4704(4) 0.085(3) Uani 1 1 d .
H9 H 0.8593 0.4376 0.4506 0.103 Uiso 1 1 calc R
C10 C 0.6492(6) 0.4075(6) 0.4701(4) 0.071(2) Uani 1 1 d .
H10 H 0.5966 0.3994 0.4505 0.086 Uiso 1 1 calc R
N1 N 0.5000 0.0000 0.3699(7) 0.149(5) Uani 1 2 d SU
N2 N 0.7243(4) 0.3338(5) 0.3499(3) 0.0598(18) Uani 1 1 d .
O1 O 0.4776(7) 0.0672(5) 0.3453(4) 0.152(4) Uani 1 1 d U
O2 O 0.7810(7) 0.0386(8) 0.2697(7) 0.178(5) Uani 1 1 d .
O1W O 0.717(3) 0.100(3) 0.5000 0.42(3) Uiso 1 2 d S
O3 O 0.6419(5) 0.0486(5) 0.2632(4) 0.094(3) Uani 1 1 d .
O4 O 0.5000 0.0000 0.4243(8) 0.190(6) Uani 1 2 d SU
Gd1 Gd 0.5000 0.0000 0.2500 0.0572(4) Uani 1 4 d S
Cl1 Cl 0.5000 0.5000 0.3511(2) 0.0665(11) Uani 1 4 d S
O2W O 1.0000 0.0000 0.340(3) 0.36(3) Uani 1 4 d S

loop_
_atom_site_aniso_label
_atom_site_aniso_U_11
_atom_site_aniso_U_22
_atom_site_aniso_U_33
_atom_site_aniso_U_23
_atom_site_aniso_U_13
_atom_site_aniso_U_12
C1 0.063(6) 0.062(6) 0.095(7) -0.017(5) -0.005(6) 0.006(5)
C2 0.062(5) 0.061(5) 0.061(5) -0.010(4) -0.008(4) -0.003(4)
C3 0.061(6) 0.081(7) 0.118(9) -0.028(6) -0.031(6) 0.013(5)
C4 0.046(5) 0.067(6) 0.069(6) -0.004(4) 0.000(4) -0.006(4)
C5 0.062(6) 0.077(7) 0.103(8) -0.021(6) -0.026(6) 0.000(5)
C6 0.045(5) 0.068(6) 0.080(6) -0.004(5) -0.001(4) 0.005(4)
C7 0.076(6) 0.046(5) 0.073(6) -0.002(4) 0.007(5) -0.004(4)
C8 0.063(5) 0.048(5) 0.066(5) -0.006(4) -0.007(4) -0.006(4)
C9 0.066(6) 0.122(9) 0.068(6) -0.003(6) 0.016(5) -0.017(6)
C10 0.057(5) 0.072(6) 0.085(6) -0.005(5) -0.010(4) -0.006(4)
N1 0.302(13) 0.077(7) 0.067(7) 0.000 0.000 0.087(8)
N2 0.056(4) 0.056(4) 0.067(4) -0.002(3) 0.001(4) 0.000(3)
O1 0.294(12) 0.079(5) 0.082(5) -0.001(4) 0.011(5) 0.082(7)
O2 0.087(7) 0.109(8) 0.340(15) -0.113(10) -0.034(9) 0.019(6)
O3 0.060(4) 0.071(5) 0.150(7) -0.031(4) -0.022(4) -0.003(4)
O4 0.351(16) 0.110(8) 0.111(9) 0.000 0.000 0.094(9)
Gd1 0.0483(4) 0.0483(4) 0.0750(7) 0.000 0.000 0.000
Cl1 0.0639(16) 0.0639(16) 0.072(3) 0.000 0.000 0.000
O2W 0.122(13) 0.122(13) 0.82(11) 0.000 0.000 0.000

loop_
_atom_type_symbol
_atom_type_description
_atom_type_scat_dispersion_real
_atom_type_scat_dispersion_imag
_atom_type_scat_source
C C 0.0033 0.0016 'International Tables Vol C Tables 4.2.6.8 and 6.1.1.4'
H H 0.0000 0.0000 'International Tables Vol C Tables 4.2.6.8 and 6.1.1.4'
N N 0.0061 0.0033 'International Tables Vol C Tables 4.2.6.8 and 6.1.1.4'
O O 0.0106 0.0060 'International Tables Vol C Tables 4.2.6.8 and 6.1.1.4'
Gd Gd -0.1653 3.9035 'International Tables Vol C Tables 4.2.6.8 and 6.1.1.4'
Cl Cl 0.1484 0.1585 'International Tables Vol C Tables 4.2.6.8 and 6.1.1.4'

loop_
_geom_angle_atom_site_label_1
_geom_angle_atom_site_label_2
_geom_angle_atom_site_label_3
_geom_angle
_geom_angle_site_symmetry_1
_geom_angle_site_symmetry_3
O3 C1 O2 124.3(10) . .
O3 C1 C2 118.3(9) . .
O2 C1 C2 116.8(10) . .
C4 C2 C3 118.1(8) . .
C4 C2 C1 121.2(8) . .
C3 C2 C1 120.7(8) . .
C5 C3 C2 119.0(9) . .
C2 C4 C6 119.9(8) . .
N2 C5 C3 121.1(9) . .
N2 C6 C4 120.7(8) . .
N2 C7 C8 111.6(7) . .
C10 C8 C9 119.5(8) . .
C10 C8 C7 121.5(8) . .
C9 C8 C7 119.0(8) . .
C9 C9 C8 120.0(5) 10_556 .
C8 C10 C10 120.5(5) . 10_556
O1 N1 O1 123.4(15) 2_655 .
O1 N1 O4 118.3(8) 2_655 .
O1 N1 O4 118.3(8) . .
O1 N1 Gd1 61.7(8) 2_655 .
O1 N1 Gd1 61.7(8) . .
O4 N1 Gd1 180.000(2) . .
C5 N2 C6 121.0(8) . .
C5 N2 C7 119.4(7) . .
C6 N2 C7 119.6(7) . .
N1 O1 Gd1 92.7(8) . .
C1 O3 Gd1 169.3(9) . .
O3 Gd1 O3 91.05(6) . 15
O3 Gd1 O3 164.4(4) . 2_655
O3 Gd1 O3 91.05(6) 15 2_655
O3 Gd1 O3 91.05(6) . 16_545
O3 Gd1 O3 164.4(4) 15 16_545
O3 Gd1 O3 91.05(6) 2_655 16_545
O3 Gd1 O1 82.8(3) . .
O3 Gd1 O1 123.4(3) 15 .
O3 Gd1 O1 83.2(4) 2_655 .
O3 Gd1 O1 72.2(3) 16_545 .
O3 Gd1 O1 123.4(3) . 16_545
O3 Gd1 O1 83.2(4) 15 16_545
O3 Gd1 O1 72.2(3) 2_655 16_545
O3 Gd1 O1 82.8(3) 16_545 16_545
O1 Gd1 O1 144.4(2) . 16_545
O3 Gd1 O1 83.2(4) . 2_655
O3 Gd1 O1 72.2(3) 15 2_655
O3 Gd1 O1 82.8(3) 2_655 2_655
O3 Gd1 O1 123.4(3) 16_545 2_655
O1 Gd1 O1 51.2(4) . 2_655
O1 Gd1 O1 144.4(2) 16_545 2_655
O3 Gd1 O1 72.2(3) . 15
O3 Gd1 O1 82.8(3) 15 15
O3 Gd1 O1 123.4(3) 2_655 15
O3 Gd1 O1 83.2(4) 16_545 15
O1 Gd1 O1 144.4(2) . 15
O1 Gd1 O1 51.2(4) 16_545 15
O1 Gd1 O1 144.4(2) 2_655 15
O3 Gd1 N1 97.8(2) . 15
O3 Gd1 N1 82.2(2) 15 15
O3 Gd1 N1 97.8(2) 2_655 15
O3 Gd1 N1 82.2(2) 16_545 15
O1 Gd1 N1 154.42(18) . 15
O1 Gd1 N1 25.58(18) 16_545 15
O1 Gd1 N1 154.42(18) 2_655 15
O1 Gd1 N1 25.58(18) 15 15
O3 Gd1 N1 82.2(2) . .
O3 Gd1 N1 97.8(2) 15 .
O3 Gd1 N1 82.2(2) 2_655 .
O3 Gd1 N1 97.8(2) 16_545 .
O1 Gd1 N1 25.58(18) . .
O1 Gd1 N1 154.42(18) 16_545 .
O1 Gd1 N1 25.58(18) 2_655 .
O1 Gd1 N1 154.42(18) 15 .
N1 Gd1 N1 180.000(1) 15 .

loop_
_geom_bond_atom_site_label_1
_geom_bond_atom_site_label_2
_geom_bond_distance
_geom_bond_site_symmetry_2
C1 O3 1.180(12) .
C1 O2 1.218(14) .
C1 C2 1.528(12) .
C2 C4 1.371(12) .
C2 C3 1.395(12) .
C3 C5 1.380(13) .
C4 C6 1.380(12) .
C5 N2 1.321(11) .
C6 N2 1.324(11) .
C7 N2 1.516(10) .
C7 C8 1.497(11) .
C8 C10 1.381(12) .
C8 C9 1.411(12) .
C9 C9 1.393(19) 10_556
C10 C10 1.406(18) 10_556
N1 O1 1.220(11) 2_655
N1 O1 1.220(11) .
N1 O4 1.28(2) .
N1 Gd1 2.821(16) .
O1 Gd1 2.486(8) .
O3 Gd1 2.296(8) .
Gd1 O3 2.296(8) 15
Gd1 O3 2.296(8) 2_655
Gd1 O3 2.296(8) 16_545
Gd1 O1 2.486(8) 16_545
Gd1 O1 2.486(8) 2_655
Gd1 O1 2.486(8) 15
Gd1 N1 2.821(16) 15
